data_7003907
loop_
_publ_author_name
'Jones, Cameron'
'Rose, Richard P.'
'Stasch, Andreas'

_publ_section_title
;
 Synthesis, characterisation and reactivity of germanium(ii) amidinate
 and guanidinate complexes
;
_journal_issue 21
_journal_name_full 'Dalton Transactions'
_journal_page_first 2871
_journal_page_last 2878
_journal_paper_doi 10.1039/b801168k
_journal_year 2008
_chemical_formula_sum 'C36 H48 Fe Ge N2 O2'
_chemical_formula_weight 669.20
_chemical_name_systematic
;
?
;
_space_group_IT_number 14
_symmetry_cell_setting monoclinic
_symmetry_space_group_name_Hall '-P 2ybc'
_symmetry_space_group_name_H-M 'P 1 21/c 1'
_atom_sites_solution_hydrogens geom
_atom_sites_solution_primary direct
_atom_sites_solution_secondary difmap
_audit_creation_method SHELXL-97
_cell_angle_alpha 90.00
_cell_angle_beta 109.600(10)
_cell_angle_gamma 90.00
_cell_formula_units_Z 8
_cell_length_a 22.080(4)
_cell_length_b 16.626(5)
_cell_length_c 19.551(5)
_cell_measurement_temperature 150(2)
_cell_volume 6761(3)
_computing_structure_refinement 'SHELXL-97 (Sheldrick, 1997)'
_computing_structure_solution 'SHELXS-97 (Sheldrick, 1990)'
_diffrn_ambient_temperature 150(2)
_diffrn_measured_fraction_theta_full 0.995
_diffrn_measured_fraction_theta_max 0.995
_diffrn_measurement_device_type 'Nonius Kappa CCD'
_diffrn_radiation_monochromator graphite
_diffrn_radiation_source 'fine-focus sealed tube'
_diffrn_radiation_type MoK\a
_diffrn_radiation_wavelength 0.71070
_diffrn_reflns_av_R_equivalents 0.0576
_diffrn_reflns_av_sigmaI/netI 0.0568
_diffrn_reflns_limit_h_max 27
_diffrn_reflns_limit_h_min -27
_diffrn_reflns_limit_k_max 20
_diffrn_reflns_limit_k_min -20
_diffrn_reflns_limit_l_max 24
_diffrn_reflns_limit_l_min -21
_diffrn_reflns_number 48937
_diffrn_reflns_theta_full 26.35
_diffrn_reflns_theta_max 26.35
_diffrn_reflns_theta_min 2.97
_exptl_absorpt_coefficient_mu 1.351
_exptl_absorpt_correction_T_max 0.673
_exptl_absorpt_correction_T_min 0.594
_exptl_absorpt_correction_type multi-scan
_exptl_absorpt_process_details 'Sortav (Blessing, 1995)'
_exptl_crystal_colour red
_exptl_crystal_density_diffrn 1.315
_exptl_crystal_density_method 'not measured'
_exptl_crystal_description block
_exptl_crystal_F_000 2816
_exptl_crystal_size_max 0.40
_exptl_crystal_size_mid 0.40
_exptl_crystal_size_min 0.30
_refine_diff_density_max 0.927
_refine_diff_density_min -0.976
_refine_diff_density_rms 0.080
_refine_ls_extinction_method none
_refine_ls_goodness_of_fit_ref 1.065
_refine_ls_hydrogen_treatment constr
_refine_ls_matrix_type full
_refine_ls_number_parameters 861
_refine_ls_number_reflns 13741
_refine_ls_number_restraints 32
_refine_ls_restrained_S_all 1.076
_refine_ls_R_factor_all 0.1109
_refine_ls_R_factor_gt 0.0675
_refine_ls_shift/su_max 0.000
_refine_ls_shift/su_mean 0.000
_refine_ls_structure_factor_coef Fsqd
_refine_ls_weighting_details 'calc w=1/[\s^2^(Fo^2^)+(0.0213P)^2^+24.4826P] where P=(Fo^2^+2Fc^2^)/3'
_refine_ls_weighting_scheme calc
_refine_ls_wR_factor_gt 0.1219
_refine_ls_wR_factor_ref 0.1418
_reflns_number_gt 8460
_reflns_number_total 13741
_reflns_threshold_expression >2sigma(I)
_cod_data_source_file b801168k.txt
_cod_data_source_block compound3
_cod_original_sg_symbol_H-M P2(1)/c
_cod_database_code 7003907

loop_
_symmetry_equiv_pos_as_xyz
'x, y, z'
'-x, y+1/2, -z+1/2'
'-x, -y, -z'
'x, -y-1/2, z-1/2'

loop_
_atom_site_label
_atom_site_type_symbol
_atom_site_fract_x
_atom_site_fract_y
_atom_site_fract_z
_atom_site_U_iso_or_equiv
_atom_site_adp_type
_atom_site_occupancy
_atom_site_symmetry_multiplicity
_atom_site_calc_flag
_atom_site_refinement_flags
_atom_site_disorder_assembly
_atom_site_disorder_group
Ge1 Ge 0.33756(2) 0.16369(3) 0.22937(3) 0.02570(15) Uani 1 1 d . . .
Ge2 Ge 0.16717(2) -0.33757(3) 0.26942(3) 0.02605(15) Uani 1 1 d . . .
Fe1 Fe 0.27885(3) 0.18691(5) 0.10081(4) 0.0297(2) Uani 1 1 d . . .
Fe2 Fe 0.22156(3) -0.31017(5) 0.39847(4) 0.0315(2) Uani 1 1 d . . .
O1 O 0.3176(2) 0.0278(3) 0.0707(2) 0.0487(11) Uani 1 1 d . . .
O2 O 0.3949(2) 0.2727(3) 0.1055(3) 0.090(2) Uani 1 1 d . . .
O3 O 0.1762(2) -0.4650(3) 0.4295(2) 0.0544(11) Uani 1 1 d . . .
O4 O 0.1097(2) -0.2137(3) 0.3847(3) 0.0883(19) Uani 1 1 d . . .
N1 N 0.41821(18) 0.0970(2) 0.2418(2) 0.0239(9) Uani 1 1 d . . .
N2 N 0.33317(19) 0.0459(2) 0.2571(2) 0.0252(9) Uani 1 1 d . . .
N3 N 0.17147(17) -0.4569(2) 0.2456(2) 0.0243(9) Uani 1 1 d . . .
N4 N 0.08564(17) -0.4034(2) 0.2550(2) 0.0245(9) Uani 1 1 d . . .
C1 C 0.3965(2) 0.0340(3) 0.2697(2) 0.0233(10) Uani 1 1 d . A .
C2 C 0.4351(2) -0.0406(3) 0.3073(3) 0.0305(12) Uani 1 1 d . . .
C3 C 0.4033(4) -0.1143(4) 0.2651(5) 0.030(2) Uani 0.595(8) 1 d PU A 1
H3A H 0.3995 -0.1078 0.2140 0.044 Uiso 0.595(8) 1 calc PR A 1
H3B H 0.3603 -0.1207 0.2688 0.044 Uiso 0.595(8) 1 calc PR A 1
H3C H 0.4293 -0.1619 0.2851 0.044 Uiso 0.595(8) 1 calc PR A 1
C3A C 0.3932(9) -0.1086(11) 0.3320(12) 0.076(7) Uani 0.405(8) 1 d P A 2
H3A1 H 0.3550 -0.1223 0.2906 0.113 Uiso 0.405(8) 1 calc PR A 2
H3A2 H 0.3799 -0.0873 0.3716 0.113 Uiso 0.405(8) 1 calc PR A 2
H3A3 H 0.4194 -0.1569 0.3487 0.113 Uiso 0.405(8) 1 calc PR A 2
C4 C 0.5065(4) -0.0416(5) 0.3118(5) 0.024(2) Uani 0.595(8) 1 d P A 1
H4A H 0.5261 -0.0930 0.3323 0.037 Uiso 0.595(8) 1 calc PR A 1
H4B H 0.5295 0.0026 0.3429 0.037 Uiso 0.595(8) 1 calc PR A 1
H4C H 0.5091 -0.0351 0.2630 0.037 Uiso 0.595(8) 1 calc PR A 1
C4A C 0.4622(9) -0.0817(10) 0.2570(12) 0.075(7) Uani 0.405(8) 1 d P A 2
H4A1 H 0.4823 -0.1324 0.2787 0.112 Uiso 0.405(8) 1 calc PR A 2
H4A2 H 0.4945 -0.0471 0.2477 0.112 Uiso 0.405(8) 1 calc PR A 2
H4A3 H 0.4277 -0.0929 0.2111 0.112 Uiso 0.405(8) 1 calc PR A 2
C5 C 0.4349(4) -0.0478(5) 0.3850(5) 0.036(2) Uani 0.595(8) 1 d PU A 1
H5A H 0.3904 -0.0485 0.3847 0.053 Uiso 0.595(8) 1 calc PR A 1
H5B H 0.4575 -0.0017 0.4135 0.053 Uiso 0.595(8) 1 calc PR A 1
H5C H 0.4565 -0.0977 0.4068 0.053 Uiso 0.595(8) 1 calc PR A 1
C5A C 0.4867(8) -0.0157(11) 0.3802(10) 0.071(6) Uani 0.405(8) 1 d P A 2
H5A1 H 0.4683 0.0239 0.4048 0.106 Uiso 0.405(8) 1 calc PR A 2
H5A2 H 0.5237 0.0080 0.3706 0.106 Uiso 0.405(8) 1 calc PR A 2
H5A3 H 0.5006 -0.0632 0.4112 0.106 Uiso 0.405(8) 1 calc PR A 2
C6 C 0.4835(2) 0.1203(3) 0.2543(3) 0.0300(12) Uani 1 1 d . . .
C7 C 0.5109(2) 0.1072(3) 0.1989(3) 0.0362(13) Uani 1 1 d . C .
C8 C 0.5755(2) 0.1256(4) 0.2146(4) 0.0518(17) Uani 1 1 d . . .
H8 H 0.5951 0.1144 0.1792 0.062 Uiso 1 1 calc R . .
C9 C 0.6115(3) 0.1589(5) 0.2784(4) 0.065(2) Uani 1 1 d . . .
H9 H 0.6560 0.1685 0.2881 0.078 Uiso 1 1 calc R . .
C10 C 0.5835(3) 0.1788(4) 0.3294(4) 0.0553(18) Uani 1 1 d . . .
H10 H 0.6079 0.2056 0.3728 0.066 Uiso 1 1 calc R . .
C11 C 0.5188(3) 0.1595(3) 0.3172(3) 0.0353(12) Uani 1 1 d . . .
C12 C 0.4730(3) 0.0750(4) 0.1256(3) 0.0480(16) Uani 1 1 d . . .
H12 H 0.4273 0.0888 0.1185 0.058 Uiso 1 1 calc R B 1
C13 C 0.4903(5) 0.1232(7) 0.0615(5) 0.031(3) Uani 0.544(17) 1 d P C 1
H13A H 0.4553 0.1161 0.0152 0.046 Uiso 0.544(17) 1 calc PR C 1
H13B H 0.5303 0.1019 0.0573 0.046 Uiso 0.544(17) 1 calc PR C 1
H13C H 0.4956 0.1806 0.0735 0.046 Uiso 0.544(17) 1 calc PR C 1
C13A C 0.4664(13) 0.1271(16) 0.0726(15) 0.108(9) Uiso 0.456(17) 1 d P C 2
H13D H 0.5076 0.1337 0.0645 0.162 Uiso 0.456(17) 1 calc PR C 2
H13E H 0.4526 0.1791 0.0860 0.162 Uiso 0.456(17) 1 calc PR C 2
H13F H 0.4340 0.1074 0.0280 0.162 Uiso 0.456(17) 1 calc PR C 2
C14 C 0.4732(4) -0.0110(5) 0.1117(5) 0.023(3) Uani 0.544(17) 1 d P C 1
H14A H 0.4481 -0.0218 0.0608 0.035 Uiso 0.544(17) 1 calc PR C 1
H14B H 0.4540 -0.0397 0.1432 0.035 Uiso 0.544(17) 1 calc PR C 1
H14C H 0.5175 -0.0294 0.1218 0.035 Uiso 0.544(17) 1 calc PR C 1
C14A C 0.5192(13) -0.0014(14) 0.1201(14) 0.110(9) Uiso 0.456(17) 1 d P C 2
H14D H 0.4949 -0.0374 0.0807 0.165 Uiso 0.456(17) 1 calc PR C 2
H14E H 0.5329 -0.0310 0.1661 0.165 Uiso 0.456(17) 1 calc PR C 2
H14F H 0.5570 0.0190 0.1101 0.165 Uiso 0.456(17) 1 calc PR C 2
C15 C 0.4884(3) 0.1870(3) 0.3730(3) 0.0439(15) Uani 1 1 d . . .
H15 H 0.4463 0.1583 0.3612 0.053 Uiso 1 1 calc R . .
C16 C 0.4733(4) 0.2778(4) 0.3660(4) 0.080(2) Uani 1 1 d . . .
H16A H 0.5133 0.3082 0.3760 0.121 Uiso 1 1 calc R . .
H16B H 0.4521 0.2932 0.4008 0.121 Uiso 1 1 calc R . .
H16C H 0.4447 0.2896 0.3166 0.121 Uiso 1 1 calc R . .
C17 C 0.5270(4) 0.1674(5) 0.4522(4) 0.080(2) Uani 1 1 d . . .
H17A H 0.5376 0.1100 0.4567 0.120 Uiso 1 1 calc R . .
H17B H 0.5014 0.1807 0.4831 0.120 Uiso 1 1 calc R . .
H17C H 0.5668 0.1990 0.4676 0.120 Uiso 1 1 calc R . .
C18 C 0.2875(2) 0.0081(3) 0.2853(3) 0.0286(11) Uani 1 1 d . . .
C19 C 0.2851(3) 0.0332(4) 0.3533(3) 0.0412(14) Uani 1 1 d . . .
C20 C 0.2343(3) 0.0049(4) 0.3734(3) 0.0523(17) Uani 1 1 d . . .
H20 H 0.2313 0.0216 0.4186 0.063 Uiso 1 1 calc R . .
C21 C 0.1883(4) -0.0462(4) 0.3306(4) 0.062(2) Uani 1 1 d . . .
H21 H 0.1544 -0.0645 0.3464 0.074 Uiso 1 1 calc R . .
C22 C 0.1915(3) -0.0709(4) 0.2641(4) 0.0570(18) Uani 1 1 d . . .
H22 H 0.1600 -0.1065 0.2343 0.068 Uiso 1 1 calc R . .
C23 C 0.2419(3) -0.0431(3) 0.2406(3) 0.0432(15) Uani 1 1 d . . .
C24 C 0.3319(3) 0.0909(4) 0.4031(3) 0.0527(17) Uani 1 1 d . . .
H24 H 0.3687 0.0978 0.3848 0.063 Uiso 1 1 calc R . .
C25 C 0.3022(4) 0.1725(5) 0.4033(4) 0.077(2) Uani 1 1 d . . .
H25A H 0.2864 0.1938 0.3537 0.116 Uiso 1 1 calc R . .
H25B H 0.3346 0.2091 0.4344 0.116 Uiso 1 1 calc R . .
H25C H 0.2663 0.1677 0.4220 0.116 Uiso 1 1 calc R . .
C26 C 0.3591(4) 0.0593(5) 0.4816(4) 0.083(2) Uani 1 1 d U . .
H26A H 0.3273 0.0672 0.5059 0.124 Uiso 1 1 calc R . .
H26B H 0.3985 0.0887 0.5079 0.124 Uiso 1 1 calc R . .
H26C H 0.3688 0.0018 0.4809 0.124 Uiso 1 1 calc R . .
C27 C 0.2425(3) -0.0707(5) 0.1672(4) 0.064(2) Uani 1 1 d . . .
H27 H 0.2799 -0.0453 0.1576 0.077 Uiso 1 1 calc R . .
C28 C 0.2478(5) -0.1626(5) 0.1621(5) 0.108(3) Uani 1 1 d U . .
H28A H 0.2832 -0.1822 0.2040 0.162 Uiso 1 1 calc R . .
H28B H 0.2562 -0.1764 0.1173 0.162 Uiso 1 1 calc R . .
H28C H 0.2075 -0.1876 0.1616 0.162 Uiso 1 1 calc R . .
C29 C 0.1817(5) -0.0436(6) 0.1100(5) 0.105(3) Uani 1 1 d . . .
H29A H 0.1826 -0.0594 0.0621 0.157 Uiso 1 1 calc R . .
H29B H 0.1781 0.0150 0.1121 0.157 Uiso 1 1 calc R . .
H29C H 0.1447 -0.0687 0.1185 0.157 Uiso 1 1 calc R . .
C30 C 0.2173(3) 0.2678(5) 0.1282(4) 0.063(2) Uani 1 1 d . . .
H30 H 0.2293 0.3004 0.1706 0.076 Uiso 1 1 calc R . .
C31 C 0.1925(3) 0.1903(5) 0.1231(4) 0.066(2) Uani 1 1 d . . .
H31 H 0.1849 0.1604 0.1609 0.079 Uiso 1 1 calc R . .
C32 C 0.1808(3) 0.1643(4) 0.0501(4) 0.0556(18) Uani 1 1 d . . .
H32 H 0.1642 0.1135 0.0303 0.067 Uiso 1 1 calc R . .
C33 C 0.1982(3) 0.2274(4) 0.0134(3) 0.0491(16) Uani 1 1 d . . .
H33 H 0.1944 0.2272 -0.0364 0.059 Uiso 1 1 calc R . .
C34 C 0.2219(3) 0.2903(4) 0.0613(4) 0.0581(18) Uani 1 1 d . . .
H34 H 0.2383 0.3398 0.0506 0.070 Uiso 1 1 calc R . .
C35 C 0.3035(2) 0.0910(4) 0.0842(3) 0.0346(13) Uani 1 1 d . . .
C36 C 0.3497(3) 0.2362(4) 0.1027(3) 0.0453(15) Uani 1 1 d . . .
C37 C 0.1083(2) -0.4680(3) 0.2300(2) 0.0237(10) Uani 1 1 d . D .
C38 C 0.0691(2) -0.5422(3) 0.1933(3) 0.0291(11) Uani 1 1 d . . .
C39 C 0.1093(3) -0.6086(4) 0.1751(4) 0.0281(18) Uani 0.710(8) 1 d P D 1
H39A H 0.1426 -0.6267 0.2198 0.042 Uiso 0.710(8) 1 calc PR D 1
H39B H 0.1297 -0.5876 0.1413 0.042 Uiso 0.710(8) 1 calc PR D 1
H39C H 0.0815 -0.6540 0.1526 0.042 Uiso 0.710(8) 1 calc PR D 1
C39A C 0.0696(12) -0.5494(15) 0.1131(14) 0.065(7) Uiso 0.290(8) 1 d P D 2
H39D H 0.1136 -0.5596 0.1140 0.098 Uiso 0.290(8) 1 calc PR D 2
H39E H 0.0539 -0.4991 0.0871 0.098 Uiso 0.290(8) 1 calc PR D 2
H39F H 0.0417 -0.5939 0.0885 0.098 Uiso 0.290(8) 1 calc PR D 2
C40 C 0.0375(4) -0.5792(4) 0.2457(4) 0.037(2) Uani 0.710(8) 1 d P D 1
H40A H 0.0134 -0.6275 0.2236 0.055 Uiso 0.710(8) 1 calc PR D 1
H40B H 0.0082 -0.5399 0.2552 0.055 Uiso 0.710(8) 1 calc PR D 1
H40C H 0.0710 -0.5936 0.2915 0.055 Uiso 0.710(8) 1 calc PR D 1
C40A C 0.0967(15) -0.6162(18) 0.2401(17) 0.089(10) Uiso 0.290(8) 1 d P D 2
H40D H 0.0710 -0.6636 0.2187 0.134 Uiso 0.290(8) 1 calc PR D 2
H40E H 0.0955 -0.6076 0.2892 0.134 Uiso 0.290(8) 1 calc PR D 2
H40F H 0.1412 -0.6245 0.2424 0.134 Uiso 0.290(8) 1 calc PR D 2
C41 C 0.0166(3) -0.5201(4) 0.1233(4) 0.038(2) Uani 0.710(8) 1 d P D 1
H41A H -0.0082 -0.5682 0.1022 0.057 Uiso 0.710(8) 1 calc PR D 1
H41B H 0.0359 -0.4976 0.0891 0.057 Uiso 0.710(8) 1 calc PR D 1
H41C H -0.0119 -0.4801 0.1334 0.057 Uiso 0.710(8) 1 calc PR D 1
C41A C -0.0077(11) -0.5377(15) 0.1846(14) 0.060(7) Uiso 0.290(8) 1 d P D 2
H41D H -0.0297 -0.5858 0.1592 0.090 Uiso 0.290(8) 1 calc PR D 2
H41E H -0.0269 -0.4897 0.1566 0.090 Uiso 0.290(8) 1 calc PR D 2
H41F H -0.0121 -0.5349 0.2328 0.090 Uiso 0.290(8) 1 calc PR D 2
C42 C 0.2186(2) -0.4953(3) 0.2215(3) 0.0314(12) Uani 1 1 d . . .
C43 C 0.2683(3) -0.5405(3) 0.2700(3) 0.0429(14) Uani 1 1 d . F .
C44 C 0.3164(3) -0.5709(4) 0.2467(4) 0.0559(18) Uani 1 1 d . . .
H44 H 0.3488 -0.6040 0.2784 0.067 Uiso 1 1 calc R . .
C45 C 0.3183(3) -0.5540(4) 0.1785(4) 0.0596(19) Uani 1 1 d . . .
H45 H 0.3525 -0.5738 0.1641 0.071 Uiso 1 1 calc R . .
C46 C 0.2717(3) -0.5095(4) 0.1326(4) 0.0571(19) Uani 1 1 d . . .
H46 H 0.2735 -0.4985 0.0856 0.069 Uiso 1 1 calc R . .
C47 C 0.2207(2) -0.4788(4) 0.1511(3) 0.0380(14) Uani 1 1 d . . .
C48 C 0.2702(3) -0.5531(4) 0.3478(4) 0.059(2) Uani 1 1 d D . .
H48 H 0.2557 -0.5007 0.3622 0.071 Uiso 1 1 calc R E 1
C49 C 0.3413(5) -0.5672(9) 0.4053(6) 0.064(4) Uani 0.623(14) 1 d P F 1
H49A H 0.3703 -0.5254 0.3990 0.096 Uiso 0.623(14) 1 calc PR F 1
H49B H 0.3571 -0.6202 0.3970 0.096 Uiso 0.623(14) 1 calc PR F 1
H49C H 0.3398 -0.5647 0.4547 0.096 Uiso 0.623(14) 1 calc PR F 1
C49A C 0.3222(13) -0.5363(17) 0.3946(15) 0.076(8) Uiso 0.377(14) 1 d P F 2
H49D H 0.3181 -0.5411 0.4428 0.114 Uiso 0.377(14) 1 calc PR F 2
H49E H 0.3342 -0.4811 0.3873 0.114 Uiso 0.377(14) 1 calc PR F 2
H49F H 0.3553 -0.5735 0.3908 0.114 Uiso 0.377(14) 1 calc PR F 2
C50 C 0.2293(4) -0.6120(5) 0.3621(5) 0.036(3) Uani 0.623(14) 1 d P F 1
H50A H 0.2354 -0.6636 0.3411 0.054 Uiso 0.623(14) 1 calc PR F 1
H50B H 0.1844 -0.5950 0.3405 0.054 Uiso 0.623(14) 1 calc PR F 1
H50C H 0.2399 -0.6180 0.4147 0.054 Uiso 0.623(14) 1 calc PR F 1
C50A C 0.2627(12) -0.6528(10) 0.3434(13) 0.086(8) Uiso 0.377(14) 1 d PD F 2
H50D H 0.3037 -0.6771 0.3456 0.130 Uiso 0.377(14) 1 calc PR F 2
H50E H 0.2294 -0.6680 0.2977 0.130 Uiso 0.377(14) 1 calc PR F 2
H50F H 0.2505 -0.6721 0.3844 0.130 Uiso 0.377(14) 1 calc PR F 2
C51 C 0.1705(3) -0.4291(5) 0.0957(3) 0.0580(19) Uani 1 1 d . . .
H51 H 0.1340 -0.4209 0.1145 0.070 Uiso 1 1 calc R . .
C52 C 0.1972(4) -0.3460(6) 0.0879(4) 0.092(3) Uani 1 1 d . . .
H52A H 0.2111 -0.3187 0.1350 0.138 Uiso 1 1 calc R . .
H52B H 0.1637 -0.3141 0.0527 0.138 Uiso 1 1 calc R . .
H52C H 0.2340 -0.3520 0.0709 0.138 Uiso 1 1 calc R . .
C53 C 0.1430(4) -0.4702(6) 0.0209(4) 0.085(2) Uani 1 1 d U . .
H53A H 0.1777 -0.4801 0.0013 0.127 Uiso 1 1 calc R . .
H53B H 0.1106 -0.4352 -0.0124 0.127 Uiso 1 1 calc R . .
H53C H 0.1230 -0.5214 0.0261 0.127 Uiso 1 1 calc R . .
C54 C 0.0197(2) -0.3787(3) 0.2408(3) 0.0329(12) Uani 1 1 d . . .
C55 C -0.0114(2) -0.3343(3) 0.1749(3) 0.0413(14) Uani 1 1 d . . .
C56 C -0.0749(3) -0.3121(5) 0.1636(5) 0.080(3) Uani 1 1 d . . .
H56 H -0.0977 -0.2846 0.1200 0.096 Uiso 1 1 calc R . .
C57 C -0.1057(3) -0.3279(6) 0.2117(6) 0.096(3) Uani 1 1 d . . .
H57 H -0.1494 -0.3125 0.2006 0.115 Uiso 1 1 calc R . .
C58 C -0.0737(3) -0.3664(5) 0.2772(5) 0.072(2) Uani 1 1 d . . .
H58 H -0.0950 -0.3758 0.3114 0.086 Uiso 1 1 calc R . .
C59 C -0.0105(2) -0.3911(3) 0.2921(4) 0.0431(15) Uani 1 1 d . H .
C60 C 0.0213(3) -0.3093(3) 0.1229(3) 0.0489(16) Uani 1 1 d . . .
H60 H 0.0626 -0.3396 0.1344 0.059 Uiso 1 1 calc R . .
C61 C -0.0200(3) -0.3267(5) 0.0437(4) 0.076(2) Uani 1 1 d . . .
H61A H -0.0375 -0.3813 0.0400 0.114 Uiso 1 1 calc R . .
H61B H 0.0067 -0.3219 0.0126 0.114 Uiso 1 1 calc R . .
H61C H -0.0554 -0.2879 0.0279 0.114 Uiso 1 1 calc R . .
C62 C 0.0364(4) -0.2195(4) 0.1320(4) 0.084(3) Uani 1 1 d . . .
H62A H -0.0036 -0.1886 0.1136 0.125 Uiso 1 1 calc R . .
H62B H 0.0648 -0.2049 0.1047 0.125 Uiso 1 1 calc R . .
H62C H 0.0578 -0.2073 0.1835 0.125 Uiso 1 1 calc R . .
C63 C 0.0220(3) -0.4290(4) 0.3660(4) 0.0544(18) Uani 1 1 d D . .
H63 H 0.0636 -0.4530 0.3661 0.065 Uiso 1 1 calc R G 1
C64 C -0.0219(6) -0.4999(5) 0.3781(6) 0.050(4) Uani 0.62(2) 1 d P H 1
H64A H -0.0365 -0.5337 0.3345 0.075 Uiso 0.62(2) 1 calc PR H 1
H64B H -0.0593 -0.4771 0.3874 0.075 Uiso 0.62(2) 1 calc PR H 1
H64C H 0.0030 -0.5326 0.4198 0.075 Uiso 0.62(2) 1 calc PR H 1
C64A C 0.0247(17) -0.5082(16) 0.3881(15) 0.107(11) Uiso 0.38(2) 1 d P H 2
H64D H 0.0403 -0.5106 0.4412 0.161 Uiso 0.38(2) 1 calc PR H 2
H64E H 0.0541 -0.5382 0.3695 0.161 Uiso 0.38(2) 1 calc PR H 2
H64F H -0.0183 -0.5321 0.3692 0.161 Uiso 0.38(2) 1 calc PR H 2
C65 C 0.0361(6) -0.3713(6) 0.4246(6) 0.046(3) Uani 0.62(2) 1 d P H 1
H65A H 0.0538 -0.3993 0.4712 0.069 Uiso 0.62(2) 1 calc PR H 1
H65B H -0.0035 -0.3433 0.4227 0.069 Uiso 0.62(2) 1 calc PR H 1
H65C H 0.0675 -0.3321 0.4196 0.069 Uiso 0.62(2) 1 calc PR H 1
C65A C 0.0153(16) -0.3783(18) 0.4323(14) 0.088(11) Uiso 0.38(2) 1 d PD H 2
H65D H -0.0293 -0.3807 0.4315 0.133 Uiso 0.38(2) 1 calc PR H 2
H65E H 0.0271 -0.3222 0.4280 0.133 Uiso 0.38(2) 1 calc PR H 2
H65F H 0.0438 -0.4008 0.4781 0.133 Uiso 0.38(2) 1 calc PR H 2
C66 C 0.2877(3) -0.2330(6) 0.3762(5) 0.072(2) Uani 1 1 d . . .
H66 H 0.2773 -0.1975 0.3358 0.086 Uiso 1 1 calc R . .
C67 C 0.3084(3) -0.3112(6) 0.3768(4) 0.076(3) Uani 1 1 d . . .
H67 H 0.3151 -0.3390 0.3375 0.091 Uiso 1 1 calc R . .
C68 C 0.3180(3) -0.3429(5) 0.4481(5) 0.072(2) Uani 1 1 d . . .
H68 H 0.3318 -0.3955 0.4651 0.087 Uiso 1 1 calc R . .
C69 C 0.3027(3) -0.2793(6) 0.4879(4) 0.071(2) Uani 1 1 d . . .
H69 H 0.3047 -0.2814 0.5371 0.085 Uiso 1 1 calc R . .
C70 C 0.2845(3) -0.2149(5) 0.4427(5) 0.069(2) Uani 1 1 d . . .
H70 H 0.2715 -0.1644 0.4557 0.082 Uiso 1 1 calc R . .
C71 C 0.1919(3) -0.4020(4) 0.4157(3) 0.0385(13) Uani 1 1 d . . .
C72 C 0.1535(3) -0.2535(4) 0.3893(4) 0.0498(16) Uani 1 1 d . . .

loop_
_atom_site_aniso_label
_atom_site_aniso_U_11
_atom_site_aniso_U_22
_atom_site_aniso_U_33
_atom_site_aniso_U_23
_atom_site_aniso_U_13
_atom_site_aniso_U_12
Ge1 0.0278(3) 0.0260(3) 0.0212(3) 0.0020(2) 0.0054(2) 0.0023(2)
Ge2 0.0251(3) 0.0295(3) 0.0206(3) -0.0028(2) 0.0037(2) -0.0042(2)
Fe1 0.0218(4) 0.0425(5) 0.0237(4) 0.0073(3) 0.0061(3) 0.0061(3)
Fe2 0.0223(4) 0.0472(5) 0.0245(4) -0.0110(3) 0.0071(3) -0.0058(3)
O1 0.054(3) 0.053(3) 0.039(3) -0.006(2) 0.015(2) 0.009(2)
O2 0.051(3) 0.097(4) 0.113(5) 0.055(4) 0.014(3) -0.026(3)
O3 0.064(3) 0.060(3) 0.040(3) 0.005(2) 0.018(2) -0.008(2)
O4 0.049(3) 0.093(4) 0.125(5) -0.048(4) 0.032(3) 0.010(3)
N1 0.0211(19) 0.023(2) 0.026(2) 0.0049(17) 0.0063(18) 0.0001(17)
N2 0.031(2) 0.024(2) 0.024(2) 0.0034(17) 0.0129(19) -0.0036(18)
N3 0.0208(19) 0.033(2) 0.020(2) -0.0068(17) 0.0089(17) -0.0018(17)
N4 0.0189(19) 0.023(2) 0.027(2) 0.0005(17) 0.0020(18) 0.0041(17)
C1 0.023(2) 0.027(3) 0.019(3) -0.003(2) 0.006(2) 0.004(2)
C2 0.032(3) 0.021(3) 0.040(3) 0.007(2) 0.014(2) -0.002(2)
C3 0.029(4) 0.012(3) 0.048(5) 0.000(3) 0.014(3) -0.004(3)
C3A 0.071(13) 0.068(13) 0.098(17) 0.031(12) 0.041(12) 0.008(11)
C4 0.021(4) 0.016(4) 0.035(5) 0.009(3) 0.008(3) 0.007(3)
C4A 0.080(14) 0.049(11) 0.117(19) 0.020(11) 0.062(14) 0.011(10)
C5 0.041(4) 0.034(4) 0.034(4) 0.021(3) 0.016(4) 0.020(4)
C5A 0.054(11) 0.067(12) 0.065(13) 0.020(10) -0.016(9) -0.002(9)
C6 0.020(2) 0.025(3) 0.034(3) 0.006(2) -0.005(2) -0.006(2)
C7 0.026(3) 0.040(3) 0.045(3) 0.003(3) 0.015(2) -0.004(2)
C8 0.020(3) 0.073(5) 0.059(4) 0.007(3) 0.009(3) -0.012(3)
C9 0.032(3) 0.102(6) 0.059(5) 0.004(4) 0.015(3) -0.027(4)
C10 0.043(3) 0.060(4) 0.045(4) -0.001(3) -0.008(3) -0.033(3)
C11 0.039(3) 0.028(3) 0.034(3) 0.005(2) 0.005(2) -0.005(2)
C12 0.031(3) 0.070(4) 0.054(4) -0.010(3) 0.028(3) -0.007(3)
C13 0.027(5) 0.054(7) 0.014(5) 0.007(4) 0.012(4) -0.001(5)
C14 0.023(5) 0.022(5) 0.026(5) -0.003(3) 0.008(4) -0.004(3)
C15 0.044(3) 0.033(3) 0.035(3) -0.002(3) -0.013(3) -0.009(3)
C16 0.115(7) 0.048(4) 0.068(6) -0.017(4) 0.018(5) -0.007(4)
C17 0.091(6) 0.093(6) 0.036(4) 0.000(4) -0.006(4) -0.023(5)
C18 0.036(3) 0.023(3) 0.032(3) 0.004(2) 0.019(2) 0.002(2)
C19 0.045(3) 0.046(3) 0.042(4) 0.009(3) 0.027(3) 0.010(3)
C20 0.063(4) 0.066(4) 0.041(4) 0.010(3) 0.036(3) 0.000(4)
C21 0.076(5) 0.055(4) 0.083(6) 0.024(4) 0.065(5) 0.006(4)
C22 0.066(4) 0.039(3) 0.083(5) -0.003(3) 0.048(4) -0.014(3)
C23 0.048(3) 0.040(3) 0.059(4) -0.003(3) 0.040(3) -0.013(3)
C24 0.043(3) 0.093(5) 0.025(3) -0.007(3) 0.016(3) -0.002(3)
C25 0.081(5) 0.095(6) 0.064(5) -0.037(4) 0.038(4) 0.007(5)
C26 0.083(5) 0.125(5) 0.046(4) 0.007(4) 0.028(4) 0.005(4)
C27 0.062(4) 0.079(5) 0.059(5) -0.029(4) 0.030(4) -0.050(4)
C28 0.121(6) 0.107(5) 0.097(5) -0.041(4) 0.037(5) 0.009(5)
C29 0.149(9) 0.119(8) 0.071(6) 0.026(6) 0.070(7) 0.015(7)
C30 0.046(4) 0.100(6) 0.044(4) -0.007(4) 0.015(3) 0.025(4)
C31 0.025(3) 0.130(7) 0.047(4) 0.022(4) 0.017(3) 0.006(4)
C32 0.021(3) 0.077(5) 0.058(5) -0.009(4) -0.001(3) -0.002(3)
C33 0.032(3) 0.073(5) 0.034(4) 0.018(3) 0.001(3) 0.020(3)
C34 0.060(4) 0.055(4) 0.055(5) 0.001(4) 0.012(4) 0.020(3)
C35 0.027(3) 0.051(4) 0.024(3) 0.002(3) 0.007(2) -0.005(3)
C36 0.031(3) 0.060(4) 0.041(4) 0.028(3) 0.007(3) 0.009(3)
C37 0.029(2) 0.024(3) 0.018(3) 0.001(2) 0.008(2) 0.006(2)
C38 0.026(3) 0.027(3) 0.032(3) -0.004(2) 0.007(2) -0.003(2)
C39 0.025(3) 0.020(3) 0.039(4) -0.015(3) 0.012(3) -0.002(3)
C40 0.040(4) 0.025(4) 0.055(5) -0.003(4) 0.029(4) -0.008(3)
C41 0.028(4) 0.028(4) 0.049(5) -0.018(4) -0.001(4) -0.003(3)
C42 0.025(2) 0.041(3) 0.034(3) -0.016(2) 0.016(2) -0.007(2)
C43 0.043(3) 0.042(3) 0.049(4) 0.006(3) 0.023(3) 0.017(3)
C44 0.040(3) 0.066(4) 0.071(5) -0.008(4) 0.033(3) 0.016(3)
C45 0.033(3) 0.090(5) 0.066(5) -0.029(4) 0.031(3) -0.005(3)
C46 0.033(3) 0.101(6) 0.048(4) -0.027(4) 0.028(3) -0.018(4)
C47 0.031(3) 0.064(4) 0.020(3) -0.018(3) 0.009(2) -0.013(3)
C48 0.058(4) 0.073(5) 0.059(4) 0.030(4) 0.035(4) 0.040(4)
C49 0.050(6) 0.094(9) 0.040(6) 0.011(6) 0.006(5) 0.057(7)
C50 0.052(5) 0.026(4) 0.037(5) 0.016(4) 0.023(4) 0.015(4)
C51 0.053(4) 0.102(6) 0.022(3) -0.007(3) 0.017(3) -0.014(4)
C52 0.088(6) 0.146(8) 0.045(5) 0.050(5) 0.025(4) 0.022(6)
C53 0.075(4) 0.141(6) 0.038(4) -0.018(4) 0.019(3) -0.007(4)
C54 0.022(2) 0.025(3) 0.049(4) -0.008(2) 0.008(2) -0.002(2)
C55 0.029(3) 0.034(3) 0.045(4) -0.007(3) -0.009(3) 0.010(2)
C56 0.040(4) 0.097(6) 0.080(6) -0.010(5) -0.013(4) 0.034(4)
C57 0.025(3) 0.123(8) 0.121(8) -0.031(6) 0.001(4) 0.034(4)
C58 0.032(4) 0.086(6) 0.102(7) -0.017(5) 0.029(4) 0.011(4)
C59 0.022(3) 0.038(3) 0.071(4) -0.010(3) 0.019(3) 0.001(2)
C60 0.060(4) 0.035(3) 0.039(4) 0.002(3) 0.000(3) 0.008(3)
C61 0.070(5) 0.084(6) 0.042(4) 0.000(4) -0.024(4) 0.011(4)
C62 0.121(7) 0.032(4) 0.074(6) 0.005(4) 0.002(5) -0.003(4)
C63 0.048(4) 0.056(4) 0.076(5) 0.015(4) 0.043(4) 0.012(3)
C64 0.064(8) 0.035(5) 0.080(8) -0.018(5) 0.062(7) -0.026(5)
C65 0.054(7) 0.044(6) 0.055(7) -0.021(5) 0.038(6) -0.030(5)
C66 0.038(4) 0.105(7) 0.075(6) 0.011(5) 0.023(4) -0.029(4)
C67 0.020(3) 0.158(9) 0.053(5) -0.037(5) 0.016(3) -0.011(4)
C68 0.022(3) 0.093(6) 0.082(6) -0.001(5) -0.009(3) -0.001(4)
C69 0.039(4) 0.139(8) 0.029(4) -0.013(5) 0.003(3) -0.039(4)
C70 0.054(4) 0.082(6) 0.071(6) -0.031(5) 0.022(4) -0.043(4)
C71 0.031(3) 0.059(4) 0.023(3) -0.004(3) 0.006(2) -0.007(3)
C72 0.042(3) 0.052(4) 0.057(4) -0.023(3) 0.019(3) -0.010(3)

loop_
_atom_type_symbol
_atom_type_description
_atom_type_scat_dispersion_real
_atom_type_scat_dispersion_imag
_atom_type_scat_source
C C 0.0033 0.0016 'International Tables Vol C Tables 4.2.6.8 and 6.1.1.4'
H H 0.0000 0.0000 'International Tables Vol C Tables 4.2.6.8 and 6.1.1.4'
N N 0.0061 0.0033 'International Tables Vol C Tables 4.2.6.8 and 6.1.1.4'
O O 0.0106 0.0060 'International Tables Vol C Tables 4.2.6.8 and 6.1.1.4'
Fe Fe 0.3463 0.8444 'International Tables Vol C Tables 4.2.6.8 and 6.1.1.4'
Ge Ge 0.1547 1.8001 'International Tables Vol C Tables 4.2.6.8 and 6.1.1.4'

loop_
_geom_angle_atom_site_label_1
_geom_angle_atom_site_label_2
_geom_angle_atom_site_label_3
_geom_angle
_geom_angle_site_symmetry_1
_geom_angle_site_symmetry_3
_geom_angle_publ_flag
N1 Ge1 N2 64.19(15) . . ?
N1 Ge1 Fe1 110.45(11) . . ?
N2 Ge1 Fe1 111.61(12) . . ?
N4 Ge2 N3 63.62(14) . . ?
N4 Ge2 Fe2 110.32(11) . . ?
N3 Ge2 Fe2 111.78(11) . . ?
C35 Fe1 C36 95.7(3) . . ?
C35 Fe1 C32 94.9(3) . . ?
C36 Fe1 C32 150.2(3) . . ?
C35 Fe1 C31 115.1(3) . . ?
C36 Fe1 C31 148.2(3) . . ?
C32 Fe1 C31 39.9(3) . . ?
C35 Fe1 C30 153.7(3) . . ?
C36 Fe1 C30 110.1(3) . . ?
C32 Fe1 C30 65.3(3) . . ?
C31 Fe1 C30 38.7(3) . . ?
C35 Fe1 C34 148.8(3) . . ?
C36 Fe1 C34 92.5(3) . . ?
C32 Fe1 C34 65.1(3) . . ?
C31 Fe1 C34 65.4(3) . . ?
C30 Fe1 C34 38.6(3) . . ?
C35 Fe1 C33 111.6(3) . . ?
C36 Fe1 C33 111.7(2) . . ?
C32 Fe1 C33 38.7(2) . . ?
C31 Fe1 C33 65.3(2) . . ?
C30 Fe1 C33 64.1(3) . . ?
C34 Fe1 C33 38.1(2) . . ?
C35 Fe1 Ge1 87.49(17) . . ?
C36 Fe1 Ge1 83.74(19) . . ?
C32 Fe1 Ge1 124.5(2) . . ?
C31 Fe1 Ge1 89.76(19) . . ?
C30 Fe1 Ge1 90.25(19) . . ?
C34 Fe1 Ge1 123.31(19) . . ?
C33 Fe1 Ge1 153.05(18) . . ?
C72 Fe2 C71 97.3(3) . . ?
C72 Fe2 C70 93.7(3) . . ?
C71 Fe2 C70 145.7(3) . . ?
C72 Fe2 C68 154.4(3) . . ?
C71 Fe2 C68 94.2(3) . . ?
C70 Fe2 C68 64.8(3) . . ?
C72 Fe2 C66 106.6(3) . . ?
C71 Fe2 C66 155.8(3) . . ?
C70 Fe2 C66 37.8(3) . . ?
C68 Fe2 C66 65.4(3) . . ?
C72 Fe2 C67 143.5(4) . . ?
C71 Fe2 C67 117.5(3) . . ?
C70 Fe2 C67 64.1(3) . . ?
C68 Fe2 C67 40.1(3) . . ?
C66 Fe2 C67 38.3(3) . . ?
C72 Fe2 C69 114.9(3) . . ?
C71 Fe2 C69 109.0(3) . . ?
C70 Fe2 C69 37.8(3) . . ?
C68 Fe2 C69 39.5(3) . . ?
C66 Fe2 C69 64.2(3) . . ?
C67 Fe2 C69 65.7(3) . . ?
C72 Fe2 Ge2 83.4(2) . . ?
C71 Fe2 Ge2 87.10(18) . . ?
C70 Fe2 Ge2 126.5(2) . . ?
C68 Fe2 Ge2 120.1(3) . . ?
C66 Fe2 Ge2 92.0(2) . . ?
C67 Fe2 Ge2 87.5(2) . . ?
C69 Fe2 Ge2 152.74(19) . . ?
C1 N1 C6 128.2(4) . . ?
C1 N1 Ge1 93.2(3) . . ?
C6 N1 Ge1 131.4(3) . . ?
C1 N2 C18 132.7(4) . . ?
C1 N2 Ge1 92.9(3) . . ?
C18 N2 Ge1 128.2(3) . . ?
C37 N3 C42 133.1(4) . . ?
C37 N3 Ge2 93.4(3) . . ?
C42 N3 Ge2 127.1(3) . . ?
C37 N4 C54 129.0(4) . . ?
C37 N4 Ge2 93.5(3) . . ?
C54 N4 Ge2 131.2(3) . . ?
N1 C1 N2 107.5(4) . . ?
N1 C1 C2 127.2(4) . . ?
N2 C1 C2 125.2(4) . . ?
C4A C2 C3 58.7(8) . . ?
C4A C2 C5 139.8(9) . . ?
C3 C2 C5 108.9(6) . . ?
C4A C2 C1 109.6(8) . . ?
C3 C2 C1 108.0(5) . . ?
C5 C2 C1 110.5(5) . . ?
C4A C2 C4 53.3(9) . . ?
C3 C2 C4 107.5(5) . . ?
C5 C2 C4 106.7(6) . . ?
C1 C2 C4 115.1(4) . . ?
C4A C2 C5A 113.5(12) . . ?
C3 C2 C5A 141.4(8) . . ?
C5 C2 C5A 49.7(8) . . ?
C1 C2 C5A 109.9(8) . . ?
C4 C2 C5A 62.1(8) . . ?
C4A C2 C3A 105.8(10) . . ?
C3 C2 C3A 52.8(8) . . ?
C5 C2 C3A 57.3(8) . . ?
C1 C2 C3A 114.7(7) . . ?
C4 C2 C3A 130.0(8) . . ?
C5A C2 C3A 103.1(11) . . ?
C11 C6 C7 119.4(5) . . ?
C11 C6 N1 121.1(5) . . ?
C7 C6 N1 119.4(4) . . ?
C8 C7 C6 117.8(5) . . ?
C8 C7 C12 119.5(5) . . ?
C6 C7 C12 122.6(4) . . ?
C9 C8 C7 122.4(6) . . ?
C8 C9 C10 119.9(6) . . ?
C9 C10 C11 120.0(6) . . ?
C6 C11 C10 119.9(5) . . ?
C6 C11 C15 121.6(5) . . ?
C10 C11 C15 118.4(5) . . ?
C13A C12 C14 120.4(14) . . ?
C13A C12 C7 113.3(13) . . ?
C14 C12 C7 119.7(6) . . ?
C13A C12 C13 21.7(13) . . ?
C14 C12 C13 108.9(6) . . ?
C7 C12 C13 111.0(6) . . ?
C13A C12 C14A 111.3(15) . . ?
C14 C12 C14A 36.3(9) . . ?
C7 C12 C14A 100.3(10) . . ?
C13 C12 C14A 91.2(10) . . ?
C11 C15 C17 115.3(5) . . ?
C11 C15 C16 111.2(5) . . ?
C17 C15 C16 109.2(6) . . ?
C23 C18 C19 121.8(5) . . ?
C23 C18 N2 118.7(4) . . ?
C19 C18 N2 118.9(5) . . ?
C20 C19 C18 117.1(6) . . ?
C20 C19 C24 118.4(5) . . ?
C18 C19 C24 124.4(5) . . ?
C21 C20 C19 122.6(6) . . ?
C20 C21 C22 119.6(5) . . ?
C21 C22 C23 120.0(6) . . ?
C18 C23 C22 118.8(5) . . ?
C18 C23 C27 123.4(4) . . ?
C22 C23 C27 117.8(5) . . ?
C19 C24 C25 111.9(5) . . ?
C19 C24 C26 112.4(6) . . ?
C25 C24 C26 109.3(6) . . ?
C29 C27 C23 109.1(6) . . ?
C29 C27 C28 108.6(7) . . ?
C23 C27 C28 112.9(6) . . ?
C31 C30 C34 109.4(7) . . ?
C31 C30 Fe1 70.2(4) . . ?
C34 C30 Fe1 71.2(4) . . ?
C30 C31 C32 106.7(6) . . ?
C30 C31 Fe1 71.1(3) . . ?
C32 C31 Fe1 69.9(3) . . ?
C33 C32 C31 107.3(6) . . ?
C33 C32 Fe1 71.8(3) . . ?
C31 C32 Fe1 70.1(3) . . ?
C34 C33 C32 109.1(6) . . ?
C34 C33 Fe1 70.8(4) . . ?
C32 C33 Fe1 69.5(3) . . ?
C33 C34 C30 107.5(7) . . ?
C33 C34 Fe1 71.1(4) . . ?
C30 C34 Fe1 70.2(4) . . ?
O1 C35 Fe1 177.3(5) . . ?
O2 C36 Fe1 175.8(7) . . ?
N3 C37 N4 107.1(4) . . ?
N3 C37 C38 126.6(4) . . ?
N4 C37 C38 126.2(4) . . ?
C41 C38 C40A 140.1(13) . . ?
C41 C38 C39 107.1(5) . . ?
C40A C38 C39 54.2(12) . . ?
C41 C38 C37 111.5(5) . . ?
C40A C38 C37 108.4(12) . . ?
C39 C38 C37 114.0(4) . . ?
C41 C38 C40 108.5(5) . . ?
C40A C38 C40 57.5(12) . . ?
C39 C38 C40 107.0(5) . . ?
C37 C38 C40 108.5(5) . . ?
C41 C38 C39A 51.5(9) . . ?
C40A C38 C39A 113.6(15) . . ?
C39 C38 C39A 61.1(10) . . ?
C37 C38 C39A 109.5(10) . . ?
C40 C38 C39A 141.7(10) . . ?
C41 C38 C41A 56.4(9) . . ?
C40A C38 C41A 106.7(15) . . ?
C39 C38 C41A 131.8(9) . . ?
C37 C38 C41A 114.2(9) . . ?
C40 C38 C41A 53.9(9) . . ?
C39A C38 C41A 104.6(13) . . ?
C43 C42 C47 119.0(5) . . ?
C43 C42 N3 120.5(5) . . ?
C47 C42 N3 119.8(5) . . ?
C44 C43 C42 119.1(6) . . ?
C44 C43 C48 120.8(5) . . ?
C42 C43 C48 120.1(5) . . ?
C45 C44 C43 121.3(6) . . ?
C46 C45 C44 119.8(5) . . ?
C45 C46 C47 122.4(6) . . ?
C46 C47 C42 118.4(6) . . ?
C46 C47 C51 118.6(5) . . ?
C42 C47 C51 123.1(5) . . ?
C49A C48 C50 120.1(14) . . ?
C49A C48 C43 114.7(13) . . ?
C50 C48 C43 119.0(7) . . ?
C49A C48 C49 21.8(14) . . ?
C50 C48 C49 107.2(7) . . ?
C43 C48 C49 114.3(6) . . ?
C49A C48 C50A 108.3(16) . . ?
C50 C48 C50A 42.7(9) . . ?
C43 C48 C50A 96.7(10) . . ?
C49 C48 C50A 87.0(10) . . ?
C47 C51 C52 110.6(5) . . ?
C47 C51 C53 113.5(6) . . ?
C52 C51 C53 110.3(6) . . ?
C59 C54 C55 121.3(5) . . ?
C59 C54 N4 120.9(5) . . ?
C55 C54 N4 117.5(5) . . ?
C56 C55 C54 115.3(6) . . ?
C56 C55 C60 120.6(6) . . ?
C54 C55 C60 124.0(5) . . ?
C57 C56 C55 123.4(8) . . ?
C56 C57 C58 120.5(6) . . ?
C59 C58 C57 119.5(7) . . ?
C58 C59 C54 119.7(7) . . ?
C58 C59 C63 116.3(6) . . ?
C54 C59 C63 124.0(5) . . ?
C55 C60 C62 109.3(6) . . ?
C55 C60 C61 112.1(6) . . ?
C62 C60 C61 109.5(6) . . ?
C64A C63 C65 114.2(14) . . ?
C64A C63 C59 130.6(13) . . ?
C65 C63 C59 112.7(7) . . ?
C64A C63 C64 38.1(14) . . ?
C65 C63 C64 110.7(7) . . ?
C59 C63 C64 109.4(7) . . ?
C64A C63 C65A 104.8(17) . . ?
C65 C63 C65A 19.8(12) . . ?
C59 C63 C65A 114.3(13) . . ?
C64 C63 C65A 92.5(12) . . ?
C70 C66 C67 109.0(8) . . ?
C70 C66 Fe2 71.0(4) . . ?
C67 C66 Fe2 70.9(4) . . ?
C66 C67 C68 107.1(7) . . ?
C66 C67 Fe2 70.8(4) . . ?
C68 C67 Fe2 69.8(4) . . ?
C69 C68 C67 105.9(7) . . ?
C69 C68 Fe2 70.6(4) . . ?
C67 C68 Fe2 70.1(4) . . ?
C70 C69 C68 107.6(7) . . ?
C70 C69 Fe2 70.7(4) . . ?
C68 C69 Fe2 69.9(4) . . ?
C66 C70 C69 110.4(8) . . ?
C66 C70 Fe2 71.2(4) . . ?
C69 C70 Fe2 71.5(4) . . ?
O3 C71 Fe2 175.5(5) . . ?
O4 C72 Fe2 177.5(6) . . ?

loop_
_geom_bond_atom_site_label_1
_geom_bond_atom_site_label_2
_geom_bond_distance
_geom_bond_site_symmetry_2
_geom_bond_publ_flag
Ge1 N1 2.042(4) . ?
Ge1 N2 2.043(4) . ?
Ge1 Fe1 2.4415(11) . ?
Ge2 N4 2.043(4) . ?
Ge2 N3 2.048(4) . ?
Ge2 Fe2 2.4460(11) . ?
Fe1 C35 1.750(6) . ?
Fe1 C36 1.756(6) . ?
Fe1 C32 2.091(5) . ?
Fe1 C31 2.094(6) . ?
Fe1 C30 2.105(6) . ?
Fe1 C34 2.118(6) . ?
Fe1 C33 2.122(5) . ?
Fe2 C72 1.730(6) . ?
Fe2 C71 1.738(6) . ?
Fe2 C70 2.094(6) . ?
Fe2 C68 2.095(6) . ?
Fe2 C66 2.096(6) . ?
Fe2 C67 2.098(6) . ?
Fe2 C69 2.104(6) . ?
O1 C35 1.152(6) . ?
O2 C36 1.153(7) . ?
O3 C71 1.164(7) . ?
O4 C72 1.152(7) . ?
N1 C1 1.341(6) . ?
N1 C6 1.432(6) . ?
N2 C1 1.351(6) . ?
N2 C18 1.445(6) . ?
N3 C37 1.337(6) . ?
N3 C42 1.428(6) . ?
N4 C37 1.344(6) . ?
N4 C54 1.448(6) . ?
C1 C2 1.545(7) . ?
C2 C4A 1.479(18) . ?
C2 C3 1.512(9) . ?
C2 C5 1.526(10) . ?
C2 C4 1.549(8) . ?
C2 C5A 1.551(17) . ?
C2 C3A 1.634(17) . ?
C6 C11 1.380(7) . ?
C6 C7 1.424(7) . ?
C7 C8 1.388(7) . ?
C7 C12 1.497(8) . ?
C8 C9 1.353(9) . ?
C9 C10 1.378(9) . ?
C10 C11 1.403(7) . ?
C11 C15 1.531(8) . ?
C12 C13A 1.32(3) . ?
C12 C14 1.454(10) . ?
C12 C13 1.637(11) . ?
C12 C14A 1.65(2) . ?
C15 C17 1.533(8) . ?
C15 C16 1.541(8) . ?
C18 C23 1.382(8) . ?
C18 C19 1.412(7) . ?
C19 C20 1.391(8) . ?
C19 C24 1.504(8) . ?
C20 C21 1.372(9) . ?
C21 C22 1.388(9) . ?
C22 C23 1.416(7) . ?
C23 C27 1.511(8) . ?
C24 C25 1.506(9) . ?
C24 C26 1.540(9) . ?
C27 C29 1.499(11) . ?
C27 C28 1.538(10) . ?
C30 C31 1.392(10) . ?
C30 C34 1.396(9) . ?
C31 C32 1.429(9) . ?
C32 C33 1.396(9) . ?
C33 C34 1.384(9) . ?
C37 C38 1.540(7) . ?
C38 C41 1.511(9) . ?
C38 C40A 1.53(3) . ?
C38 C39 1.532(7) . ?
C38 C40 1.546(8) . ?
C38 C39A 1.58(2) . ?
C38 C41A 1.65(2) . ?
C42 C43 1.403(8) . ?
C42 C47 1.420(7) . ?
C43 C44 1.383(7) . ?
C43 C48 1.521(8) . ?
C44 C45 1.378(9) . ?
C45 C46 1.338(9) . ?
C46 C47 1.390(7) . ?
C47 C51 1.510(9) . ?
C48 C49A 1.24(3) . ?
C48 C50 1.424(10) . ?
C48 C49 1.613(12) . ?
C48 C50A 1.667(15) . ?
C51 C52 1.529(10) . ?
C51 C53 1.543(9) . ?
C54 C59 1.393(8) . ?
C54 C55 1.444(8) . ?
C55 C56 1.394(8) . ?
C55 C60 1.490(9) . ?
C56 C57 1.360(12) . ?
C57 C58 1.394(12) . ?
C58 C59 1.389(7) . ?
C59 C63 1.518(9) . ?
C60 C62 1.528(8) . ?
C60 C61 1.538(8) . ?
C63 C64A 1.38(3) . ?
C63 C65 1.447(12) . ?
C63 C64 1.594(10) . ?
C63 C65A 1.595(17) . ?
C66 C70 1.358(10) . ?
C66 C67 1.376(11) . ?
C67 C68 1.438(11) . ?
C68 C69 1.418(11) . ?
C69 C70 1.361(11) . ?
